data_7246617
loop_
_publ_author_name
'Zhang, Jinhao'
'Jin, Zhiyuan'
'Xia, Yunlong'
'Li, Ying'
'Hao, Wenjia'
'Guo, Zhicheng'
'Wang, Ying'
'Peng, Rufang'
'Jin, Bo'

_publ_section_title
;
 A \p-stacking highly stable insensitive energetic inner salt and its
 insensitive energetic salts
;
_journal_issue 21
_journal_name_full CrystEngComm
_journal_page_first 3181
_journal_page_last 3188
_journal_paper_doi 10.1039/D3CE00209H
_journal_volume 25
_journal_year 2023
_chemical_formula_sum 'C0.86 H1.71 N2.29 O0.57'
_chemical_formula_weight 53.19
_space_group_crystal_system monoclinic
_space_group_IT_number 14
_space_group_name_Hall '-P 2ybc'
_space_group_name_H-M_alt 'P 1 21/c 1'
_atom_sites_solution_hydrogens geom
_audit_creation_method SHELXL-2014/7
_audit_update_record
;
2022-07-12 deposited with the CCDC.	2023-04-12 downloaded from the CCDC.
;
_cell_angle_alpha 90
_cell_angle_beta 95.899(3)
_cell_angle_gamma 90
_cell_formula_units_Z 14
_cell_length_a 12.7140(16)
_cell_length_b 8.0602(10)
_cell_length_c 7.0415(8)
_cell_measurement_reflns_used 5950
_cell_measurement_temperature 296(2)
_cell_measurement_theta_max 25.00
_cell_measurement_theta_min 3.00
_cell_volume 717.77(15)
_computing_structure_refinement 'SHELXL-2014/7 (Sheldrick, 2014)'
_diffrn_ambient_temperature 296(2)
_diffrn_measured_fraction_theta_full 0.991
_diffrn_measured_fraction_theta_max 0.991
_diffrn_measurement_device_type ccd
_diffrn_radiation_type MoK\a
_diffrn_radiation_wavelength 0.71073
_diffrn_reflns_av_R_equivalents 0.0384
_diffrn_reflns_av_unetI/netI 0.0242
_diffrn_reflns_Laue_measured_fraction_full 0.991
_diffrn_reflns_Laue_measured_fraction_max 0.991
_diffrn_reflns_limit_h_max 15
_diffrn_reflns_limit_h_min -15
_diffrn_reflns_limit_k_max 9
_diffrn_reflns_limit_k_min -9
_diffrn_reflns_limit_l_max 8
_diffrn_reflns_limit_l_min -8
_diffrn_reflns_number 12358
_diffrn_reflns_point_group_measured_fraction_full 0.991
_diffrn_reflns_point_group_measured_fraction_max 0.991
_diffrn_reflns_theta_full 25.041
_diffrn_reflns_theta_max 25.041
_diffrn_reflns_theta_min 2.997
_exptl_absorpt_coefficient_mu 0.145
_exptl_absorpt_correction_type multi-scan
_exptl_absorpt_process_details sadabs
_exptl_crystal_colour colorless
_exptl_crystal_density_diffrn 1.723
_exptl_crystal_description Block
_exptl_crystal_F_000 384
_exptl_crystal_size_max 0.200
_exptl_crystal_size_mid 0.200
_exptl_crystal_size_min 0.200
_exptl_transmission_factor_max 0.864
_exptl_transmission_factor_min 0.864
_refine_diff_density_max 0.164
_refine_diff_density_min -0.207
_refine_diff_density_rms 0.046
_refine_ls_extinction_method none
_refine_ls_goodness_of_fit_ref 1.111
_refine_ls_hydrogen_treatment constr
_refine_ls_matrix_type full
_refine_ls_number_parameters 119
_refine_ls_number_reflns 1262
_refine_ls_number_restraints 0
_refine_ls_restrained_S_all 1.111
_refine_ls_R_factor_all 0.0506
_refine_ls_R_factor_gt 0.0376
_refine_ls_shift/su_max 0.000
_refine_ls_shift/su_mean 0.000
_refine_ls_structure_factor_coef Fsqd
_refine_ls_weighting_details 'w=1/[\s^2^(Fo^2^)+(0.0417P)^2^+0.2622P] where P=(Fo^2^+2Fc^2^)/3'
_refine_ls_weighting_scheme calc
_refine_ls_wR_factor_gt 0.0848
_refine_ls_wR_factor_ref 0.0913
_reflns_Friedel_coverage 0.000
_reflns_number_gt 1052
_reflns_number_total 1262
_reflns_threshold_expression 'I > 2\s(I)'
_cod_data_source_file d3ce00209h2.cif
_cod_data_source_block 1_a_CCDC1
_cod_depositor_comments 'Adding full bibliography for 7246615--7246618.cif.'
_cod_original_sg_symbol_H-M 'P 21/c'
_cod_database_code 7246617
_shelx_shelxl_version_number 2014/7
_shelx_space_group_comment
;
The symmetry employed for this shelxl refinement is uniquely defined
by the following loop, which should always be used as a source of
symmetry information in preference to the above space-group names.
They are only intended as comments.
;
_shelx_estimated_absorpt_t_min 0.972
_shelx_estimated_absorpt_t_max 0.972

loop_
_space_group_symop_operation_xyz
'x, y, z'
'-x, y+1/2, -z+1/2'
'-x, -y, -z'
'x, -y-1/2, z-1/2'

loop_
_atom_site_label
_atom_site_type_symbol
_atom_site_fract_x
_atom_site_fract_y
_atom_site_fract_z
_atom_site_U_iso_or_equiv
_atom_site_adp_type
_atom_site_occupancy
_atom_site_site_symmetry_order
_atom_site_calc_flag
_atom_site_refinement_flags_posn
_atom_site_refinement_flags_adp
_atom_site_refinement_flags_occupancy
_atom_site_disorder_assembly
_atom_site_disorder_group
C1 C 0.26993(13) 0.6332(2) 0.7692(2) 0.0248(4) Uani 1 1 d . . . . .
C2 C 0.33058(13) 0.4806(2) 0.7823(2) 0.0254(4) Uani 1 1 d . . . . .
N7 N 0.46112(12) 0.32530(19) 0.7890(2) 0.0357(4) Uani 1 1 d . . . . .
H7 H 0.5243 0.2880 0.7863 0.043 Uiso 1 1 calc R U . . .
N1 N 0.16663(11) 0.65144(17) 0.78162(19) 0.0235(4) Uani 1 1 d . . . . .
N2 N 0.14198(12) 0.81314(19) 0.7673(2) 0.0332(4) Uani 1 1 d . . . . .
N3 N 0.23019(12) 0.8910(2) 0.7457(2) 0.0377(4) Uani 1 1 d . . . . .
N4 N 0.31097(12) 0.78310(19) 0.7462(2) 0.0340(4) Uani 1 1 d . . . . .
N5 N 0.29241(11) 0.32664(19) 0.8123(2) 0.0323(4) Uani 1 1 d . . . . .
N6 N 0.43315(12) 0.48618(19) 0.7672(2) 0.0356(4) Uani 1 1 d . . . . .
C3 C 0.37823(14) 0.2333(2) 0.8151(3) 0.0342(5) Uani 1 1 d . . . . .
H3 H 0.3798 0.1190 0.8330 0.041 Uiso 1 1 calc R U . . .
O2 O 0.07487(10) 0.33371(15) 0.51144(17) 0.0364(4) Uani 1 1 d . . . . .
H2 H 0.0729 0.4094 0.5888 0.044 Uiso 1 1 calc R U . . .
O1 O 0.09377(9) 0.53757(15) 0.80452(16) 0.0271(3) Uani 1 1 d . . . . .
N8 N 0.10036(11) 0.18447(18) 0.6088(2) 0.0262(4) Uani 1 1 d . . . . .
H8A H 0.1559 0.2006 0.6946 0.039 Uiso 1 1 calc R U . . .
H8B H 0.1159 0.1073 0.5258 0.039 Uiso 1 1 calc R U . . .
H8C H 0.0454 0.1511 0.6677 0.039 Uiso 1 1 calc R U . . .

loop_
_atom_site_aniso_label
_atom_site_aniso_U_11
_atom_site_aniso_U_22
_atom_site_aniso_U_33
_atom_site_aniso_U_23
_atom_site_aniso_U_13
_atom_site_aniso_U_12
C1 0.0207(9) 0.0244(10) 0.0298(9) 0.0004(8) 0.0054(7) -0.0005(7)
C2 0.0199(9) 0.0237(10) 0.0329(9) -0.0007(8) 0.0041(7) -0.0010(7)
N7 0.0216(8) 0.0283(9) 0.0574(11) -0.0002(8) 0.0048(7) 0.0071(7)
N1 0.0228(8) 0.0195(8) 0.0289(8) 0.0017(6) 0.0053(6) -0.0002(6)
N2 0.0320(9) 0.0223(9) 0.0459(10) 0.0030(7) 0.0071(7) 0.0046(7)
N3 0.0336(9) 0.0246(9) 0.0561(11) 0.0042(8) 0.0102(8) -0.0010(8)
N4 0.0289(9) 0.0254(9) 0.0484(10) 0.0046(7) 0.0068(7) 0.0009(7)
N5 0.0238(8) 0.0230(9) 0.0501(10) 0.0027(7) 0.0037(7) 0.0010(7)
N6 0.0236(8) 0.0257(10) 0.0584(11) -0.0007(8) 0.0086(7) 0.0012(7)
C3 0.0274(10) 0.0234(10) 0.0514(12) 0.0020(9) 0.0024(8) 0.0020(8)
O2 0.0551(9) 0.0250(8) 0.0292(7) 0.0012(6) 0.0053(6) 0.0077(6)
O1 0.0230(7) 0.0228(7) 0.0360(7) 0.0017(5) 0.0054(5) -0.0035(5)
N8 0.0269(8) 0.0240(8) 0.0282(8) -0.0009(6) 0.0054(6) 0.0000(6)

loop_
_atom_type_symbol
_atom_type_description
_atom_type_scat_dispersion_real
_atom_type_scat_dispersion_imag
_atom_type_scat_source
C C 0.0033 0.0016 'International Tables Vol C Tables 4.2.6.8 and 6.1.1.4'
H H 0.0000 0.0000 'International Tables Vol C Tables 4.2.6.8 and 6.1.1.4'
N N 0.0061 0.0033 'International Tables Vol C Tables 4.2.6.8 and 6.1.1.4'
O O 0.0106 0.0060 'International Tables Vol C Tables 4.2.6.8 and 6.1.1.4'

loop_
_geom_angle_atom_site_label_1
_geom_angle_atom_site_label_2
_geom_angle_atom_site_label_3
_geom_angle
_geom_angle_site_symmetry_1
_geom_angle_site_symmetry_3
_geom_angle_publ_flag
N4 C1 N1 107.99(15) . . ?
N4 C1 C2 124.39(15) . . ?
N1 C1 C2 127.61(16) . . ?
N6 C2 N5 114.59(16) . . ?
N6 C2 C1 119.28(16) . . ?
N5 C2 C1 126.13(15) . . ?
C3 N7 N6 110.60(15) . . ?
C3 N7 H7 124.7 . . ?
N6 N7 H7 124.7 . . ?
O1 N1 C1 129.58(14) . . ?
O1 N1 N2 121.39(13) . . ?
C1 N1 N2 109.03(14) . . ?
N3 N2 N1 106.17(14) . . ?
N2 N3 N4 110.66(15) . . ?
C1 N4 N3 106.15(14) . . ?
C3 N5 C2 102.39(15) . . ?
C2 N6 N7 102.05(15) . . ?
N7 C3 N5 110.37(17) . . ?
N7 C3 H3 124.8 . . ?
N5 C3 H3 124.8 . . ?
N8 O2 H2 109.5 . . ?
O2 N8 H8A 109.5 . . ?
O2 N8 H8B 109.5 . . ?
H8A N8 H8B 109.5 . . ?
O2 N8 H8C 109.5 . . ?
H8A N8 H8C 109.5 . . ?
H8B N8 H8C 109.5 . . ?

loop_
_geom_bond_atom_site_label_1
_geom_bond_atom_site_label_2
_geom_bond_distance
_geom_bond_site_symmetry_2
_geom_bond_publ_flag
C1 N4 1.332(2) . ?
C1 N1 1.333(2) . ?
C1 C2 1.450(2) . ?
C2 N6 1.320(2) . ?
C2 N5 1.357(2) . ?
N7 C3 1.317(2) . ?
N7 N6 1.349(2) . ?
N7 H7 0.8600 . ?
N1 O1 1.3256(17) . ?
N1 N2 1.342(2) . ?
N2 N3 1.308(2) . ?
N3 N4 1.346(2) . ?
N5 C3 1.324(2) . ?
C3 H3 0.9300 . ?
O2 N8 1.4058(18) . ?
O2 H2 0.8200 . ?
N8 H8A 0.8900 . ?
N8 H8B 0.8900 . ?
N8 H8C 0.8900 . ?

loop_
_geom_torsion_atom_site_label_1
_geom_torsion_atom_site_label_2
_geom_torsion_atom_site_label_3
_geom_torsion_atom_site_label_4
_geom_torsion
_geom_torsion_site_symmetry_1
_geom_torsion_site_symmetry_2
_geom_torsion_site_symmetry_3
_geom_torsion_site_symmetry_4
_geom_torsion_publ_flag
N4 C1 C2 N6 -1.4(3) . . . . ?
N1 C1 C2 N6 -179.79(17) . . . . ?
N4 C1 C2 N5 177.55(18) . . . . ?
N1 C1 C2 N5 -0.8(3) . . . . ?
N4 C1 N1 O1 179.84(15) . . . . ?
C2 C1 N1 O1 -1.6(3) . . . . ?
N4 C1 N1 N2 -0.26(19) . . . . ?
C2 C1 N1 N2 178.33(16) . . . . ?
O1 N1 N2 N3 -179.83(14) . . . . ?
C1 N1 N2 N3 0.26(19) . . . . ?
N1 N2 N3 N4 -0.16(19) . . . . ?
N1 C1 N4 N3 0.15(19) . . . . ?
C2 C1 N4 N3 -178.49(16) . . . . ?
N2 N3 N4 C1 0.0(2) . . . . ?
N6 C2 N5 C3 -0.1(2) . . . . ?
C1 C2 N5 C3 -179.07(17) . . . . ?
N5 C2 N6 N7 0.0(2) . . . . ?
C1 C2 N6 N7 179.10(16) . . . . ?
C3 N7 N6 C2 0.0(2) . . . . ?
N6 N7 C3 N5 -0.1(2) . . . . ?
C2 N5 C3 N7 0.1(2) . . . . ?
